data_1010440
loop_
_publ_author_name
'Sasv\'ari, K.'

_publ_section_title
;
 Die Struktur des Silberpermanganats AgMnO~4~
;
_journal_coden_ASTM ZEKGAX
_journal_name_full
;
 Zeitschrift f\"ur Kristallographie - Crystalline Materials
;
_journal_paper_doi 10.1524/zkri.1938.99.1.9
_journal_issue 1-6
_journal_page_first 9
_journal_page_last 15
_journal_volume 99
_journal_year 1938
_chemical_formula_structural 'Ag Mn O4'
_chemical_formula_sum 'Ag Mn O4'
_chemical_name_systematic 'Silver manganate(VII)'
_space_group_IT_number 14
_symmetry_cell_setting monoclinic
_symmetry_Int_Tables_number 14
_symmetry_space_group_name_Hall '-P 2yn'
_symmetry_space_group_name_H-M 'P 1 21/n 1'
_cell_angle_alpha 90
_cell_angle_beta 92
_cell_angle_gamma 90
_cell_formula_units_Z 4
_cell_length_a 5.665
_cell_length_b 8.27
_cell_length_c 7.127
_cell_volume 333.7
_exptl_crystal_density_meas 4.49
_cod_database_code 1010440

loop_
_symmetry_equiv_pos_as_xyz
x,y,z
1/2+x,1/2-y,1/2+z
-x,-y,-z
1/2-x,1/2+y,1/2-z

loop_
_atom_site_label
_atom_site_type_symbol
_atom_site_symmetry_multiplicity
_atom_site_Wyckoff_symbol
_atom_site_fract_x
_atom_site_fract_y
_atom_site_fract_z
_atom_site_occupancy
_atom_site_attached_hydrogens
_atom_site_calc_flag
Ag1 Ag1+ 4 e 0.25 0.31 0.34 1. 0 d
Mn1 Mn7+ 4 e 0.25 -0.03 -0.31 1. 0 d
O1 O2- 4 e 0.25 -0.103 0.456 1. 0 d
O2 O2- 4 e 0.25 0.175 0.605 1. 0 d
O3 O2- 4 e 0.02 -0.068 0.75 1. 0 d
O4 O2- 4 e 0.48 -0.068 0.75 1. 0 d

loop_
_atom_type_symbol
_atom_type_oxidation_number
Ag1+ 1.000
Mn7+ 7.000
O2- -2.000
